data_1551665
loop_
_publ_author_name
'MIURA, Daisuke'
'FUJIMOTO, Takashi'
'TASHIRO, Mitsuru'
'MACHINAMI, Tomoya'

_publ_section_title
;
 Crystal Structure of 1,3,4,5-Tetra-O-acetyl-^|^alpha;-D-tagatopyranose
;
_journal_issue 0
_journal_name_full 'X-ray Structure Analysis Online'
_journal_page_first 3
_journal_paper_doi 10.2116/xraystruct.30.3
_journal_volume 30
_journal_year 2014
_chemical_absolute_configuration 'CHOOSE rm ad rmad syn or unk'
_chemical_formula_moiety 'C14 H20 O10'
_chemical_formula_sum 'C14 H20 O10'
_chemical_formula_weight 348.31
_space_group_IT_number 19
_space_group_name_Hall 'P 2ac 2ab'
_space_group_name_H-M_alt 'P 21 21 21'
_symmetry_cell_setting orthorhombic
_symmetry_Int_Tables_number 19
_symmetry_space_group_name_Hall 'P 2ac 2ab'
_symmetry_space_group_name_H-M 'P 21 21 21'
_atom_sites_solution_hydrogens geom
_atom_sites_solution_primary direct
_atom_sites_solution_secondary difmap
_cell_angle_alpha 90.0000
_cell_angle_beta 90.0000
_cell_angle_gamma 90.0000
_cell_formula_units_Z 4
_cell_length_a 7.9393(12)
_cell_length_b 13.469(3)
_cell_length_c 15.825(3)
_cell_measurement_reflns_used 30894
_cell_measurement_temperature 123
_cell_measurement_theta_max 30.06
_cell_measurement_theta_min 3.02
_cell_volume 1692.2(6)
_computing_cell_refinement 'RAPID AUTO'
_computing_data_collection 'RAPID AUTO (Rigaku, ????)'
_computing_data_reduction 'RAPID AUTO'
_computing_molecular_graphics 'CrystalStructure 4.0'
_computing_publication_material 'CrystalStructure 4.0 (Rigaku, 2010)'
_computing_structure_refinement 'CRYSTALS (Carruthers, et al., 1999)'
_computing_structure_solution 'SIR2004 (Burla, et al., 2005)'
_diffrn_ambient_temperature 123
_diffrn_detector_area_resol_mean 10.000
_diffrn_measured_fraction_theta_full 0.998
_diffrn_measured_fraction_theta_max 0.998
_diffrn_measurement_device_type 'Rigaku R-AXIS RAPID'
_diffrn_measurement_method \w
_diffrn_radiation_type 'Mo K\a'
_diffrn_radiation_wavelength 0.71075
_diffrn_reflns_av_R_equivalents 0.0295
_diffrn_reflns_limit_h_max 11
_diffrn_reflns_limit_h_min -11
_diffrn_reflns_limit_k_max 18
_diffrn_reflns_limit_k_min -18
_diffrn_reflns_limit_l_max 22
_diffrn_reflns_limit_l_min -22
_diffrn_reflns_number 33666
_diffrn_reflns_theta_full 30.03
_diffrn_reflns_theta_max 30.03
_diffrn_standards_number 0
_exptl_absorpt_coefficient_mu 0.118
_exptl_absorpt_correction_T_max 0.977
_exptl_absorpt_correction_T_min 0.879
_exptl_absorpt_correction_type multi-scan
_exptl_absorpt_process_details 'ABSCOR (Rigaku, 1995)'
_exptl_crystal_colour colorless
_exptl_crystal_density_diffrn 1.367
_exptl_crystal_density_method 'not measured'
_exptl_crystal_description block
_exptl_crystal_F_000 736.00
_exptl_crystal_size_max 0.200
_exptl_crystal_size_mid 0.200
_exptl_crystal_size_min 0.200
_refine_diff_density_max 0.533
_refine_diff_density_min -0.318
_refine_ls_extinction_method none
_refine_ls_goodness_of_fit_ref 1.022
_refine_ls_hydrogen_treatment constr
_refine_ls_number_parameters 238
_refine_ls_number_reflns 4411
_refine_ls_R_factor_gt 0.0313
_refine_ls_shift/su_max 0.000
_refine_ls_structure_factor_coef Fsqd
_refine_ls_weighting_details 'w = 1/[0.0010Fo^2^ + 1.0000\s(Fo^2^)]/(4Fo^2^)'
_refine_ls_weighting_scheme calc
_refine_ls_wR_factor_ref 0.0845
_reflns_number_gt 4411
_reflns_number_total 4941
_reflns_threshold_expression F^2^>2.0\s(F^2^)
_cod_data_source_file 30_3_1.txt
_cod_data_source_block 111121_miura_4Ac
_cod_original_cell_volume 1692.2(5)
_cod_database_code 1551665

loop_
_symmetry_equiv_pos_site_id
_symmetry_equiv_pos_as_xyz
1 +X,+Y,+Z
2 1/2+X,1/2-Y,-Z
3 -X,1/2+Y,1/2-Z
4 1/2-X,-Y,1/2+Z

loop_
_atom_site_label
_atom_site_type_symbol
_atom_site_fract_x
_atom_site_fract_y
_atom_site_fract_z
_atom_site_U_iso_or_equiv
_atom_site_adp_type
_atom_site_occupancy
_atom_site_symmetry_multiplicity
_atom_site_calc_flag
_atom_site_refinement_flags
O1 O -0.09777(9) 0.56703(6) 0.57653(5) 0.01598(18) Uani 1.0 4 d .
O2 O -0.03697(12) 0.68502(8) 0.28584(6) 0.0250(3) Uani 1.0 4 d .
O3 O 0.10182(10) 0.74814(6) 0.56230(5) 0.01710(18) Uani 1.0 4 d .
O4 O 0.08366(11) 0.46811(6) 0.45322(6) 0.01965(19) Uani 1.0 4 d .
O5 O 0.03852(11) 0.61365(7) 0.75439(6) 0.0247(3) Uani 1.0 4 d .
O6 O 0.31302(10) 0.65685(7) 0.63014(6) 0.0206(2) Uani 1.0 4 d .
O7 O 0.19059(10) 0.63144(7) 0.35794(5) 0.0198(2) Uani 1.0 4 d .
O8 O 0.31157(14) 0.38102(8) 0.49239(8) 0.0355(3) Uani 1.0 4 d .
O17 O -0.24117(14) 0.63526(10) 0.76973(9) 0.0435(4) Uani 1.0 4 d .
O18 O -0.10028(14) 0.41190(8) 0.63024(8) 0.0375(3) Uani 1.0 4 d .
C1 C 0.08352(13) 0.56819(8) 0.58060(7) 0.0146(3) Uani 1.0 4 d .
C4 C 0.17797(17) 0.38407(9) 0.45738(8) 0.0220(3) Uani 1.0 4 d .
C5 C 0.17024(15) 0.73782(9) 0.47901(7) 0.0188(3) Uani 1.0 4 d .
C6 C 0.13934(13) 0.66831(8) 0.61775(7) 0.0152(3) Uani 1.0 4 d .
C7 C 0.10420(15) 0.65127(9) 0.28662(7) 0.0180(3) Uani 1.0 4 d .
C8 C -0.17452(16) 0.48210(9) 0.60295(8) 0.0218(3) Uani 1.0 4 d .
C9 C 0.15377(14) 0.55542(8) 0.49177(7) 0.0153(3) Uani 1.0 4 d .
C10 C 0.10560(13) 0.64331(9) 0.43776(7) 0.0156(3) Uani 1.0 4 d .
C11 C -0.11470(18) 0.59108(11) 0.78679(9) 0.0278(3) Uani 1.0 4 d .
C12 C 0.04415(16) 0.69724(9) 0.69751(7) 0.0209(3) Uani 1.0 4 d .
C13 C 0.0908(2) 0.29959(10) 0.41406(11) 0.0345(4) Uani 1.0 4 d .
C14 C -0.36139(17) 0.49080(11) 0.59492(12) 0.0341(4) Uani 1.0 4 d .
C15 C -0.1052(3) 0.50294(14) 0.84422(11) 0.0453(5) Uani 1.0 4 d .
C16 C 0.20349(16) 0.62250(11) 0.21103(8) 0.0251(3) Uani 1.0 4 d .
H1 H 0.1231 0.5140 0.6169 0.0173 Uiso 1.0 4 calc R
H2 H 0.1363 0.7965 0.4478 0.0220 Uiso 1.0 4 calc R
H3 H 0.2919 0.7375 0.4848 0.0226 Uiso 1.0 4 calc R
H4 H 0.2767 0.5497 0.4941 0.0179 Uiso 1.0 4 calc R
H5 H -0.0167 0.6462 0.4298 0.0196 Uiso 1.0 4 calc R
H6 H 0.3212 0.6333 0.2215 0.0301 Uiso 1.0 4 calc R
H7 H 0.1846 0.5535 0.1991 0.0314 Uiso 1.0 4 calc R
H8 H 0.1685 0.6617 0.1635 0.0308 Uiso 1.0 4 calc R
H9 H -0.4023 0.5373 0.6361 0.0420 Uiso 1.0 4 calc R
H10 H -0.3901 0.5137 0.5393 0.0420 Uiso 1.0 4 calc R
H11 H -0.4121 0.4271 0.6045 0.0423 Uiso 1.0 4 calc R
H12 H -0.0716 0.7153 0.6853 0.0244 Uiso 1.0 4 calc R
H13 H 0.0985 0.7514 0.7273 0.0248 Uiso 1.0 4 calc R
H14 H 0.1709 0.2481 0.4020 0.0420 Uiso 1.0 4 calc R
H15 H 0.0039 0.2738 0.4501 0.0420 Uiso 1.0 4 calc R
H16 H 0.0417 0.3227 0.3622 0.0425 Uiso 1.0 4 calc R
H17 H -0.2167 0.4839 0.8611 0.0549 Uiso 1.0 4 calc R
H18 H -0.0525 0.4488 0.8149 0.0559 Uiso 1.0 4 calc R
H19 H -0.0401 0.5195 0.8934 0.0557 Uiso 1.0 4 calc R
H20 H 0.3499 0.7098 0.6539 0.0249 Uiso 1.0 4 calc R

loop_
_atom_site_aniso_label
_atom_site_aniso_U_11
_atom_site_aniso_U_22
_atom_site_aniso_U_33
_atom_site_aniso_U_12
_atom_site_aniso_U_13
_atom_site_aniso_U_23
O1 0.0109(4) 0.0145(4) 0.0225(4) -0.0011(3) -0.0006(3) 0.0012(3)
O2 0.0209(4) 0.0341(5) 0.0201(4) 0.0097(4) -0.0008(4) -0.0040(4)
O3 0.0182(4) 0.0134(4) 0.0197(4) 0.0002(3) 0.0020(4) -0.0004(3)
O4 0.0175(4) 0.0154(4) 0.0261(4) -0.0006(3) -0.0052(4) -0.0061(4)
O5 0.0233(5) 0.0307(5) 0.0201(4) 0.0015(4) 0.0019(4) 0.0036(4)
O6 0.0121(4) 0.0230(4) 0.0266(5) -0.0007(3) -0.0051(4) -0.0062(4)
O7 0.0151(4) 0.0275(5) 0.0168(4) 0.0036(4) 0.0017(3) -0.0003(4)
O8 0.0348(6) 0.0220(5) 0.0497(7) 0.0086(4) -0.0175(5) -0.0056(5)
O17 0.0280(5) 0.0479(7) 0.0546(8) 0.0040(6) 0.0146(6) 0.0109(6)
O18 0.0300(5) 0.0225(5) 0.0601(8) -0.0066(4) -0.0063(6) 0.0168(5)
C1 0.0107(4) 0.0136(5) 0.0195(5) -0.0008(4) -0.0021(4) 0.0001(4)
C4 0.0269(6) 0.0161(5) 0.0230(6) 0.0014(5) -0.0016(5) -0.0021(5)
C5 0.0184(6) 0.0167(5) 0.0213(6) -0.0032(5) 0.0023(5) 0.0014(5)
C6 0.0115(5) 0.0157(5) 0.0183(5) -0.0007(4) -0.0016(4) -0.0021(4)
C7 0.0186(5) 0.0170(5) 0.0183(5) -0.0004(5) -0.0001(5) -0.0039(4)
C8 0.0199(6) 0.0169(5) 0.0287(6) -0.0044(5) 0.0010(5) -0.0005(5)
C9 0.0130(5) 0.0131(5) 0.0197(5) 0.0000(4) -0.0019(4) -0.0027(4)
C10 0.0130(5) 0.0182(5) 0.0157(5) 0.0008(4) 0.0005(4) -0.0001(4)
C11 0.0279(7) 0.0325(7) 0.0230(6) -0.0030(6) 0.0064(6) -0.0021(5)
C12 0.0223(6) 0.0211(6) 0.0192(6) 0.0003(5) 0.0014(5) -0.0019(5)
C13 0.0424(8) 0.0188(6) 0.0423(9) -0.0012(6) -0.0081(8) -0.0096(6)
C14 0.0166(6) 0.0281(7) 0.0576(10) -0.0079(5) 0.0063(6) -0.0051(7)
C15 0.0500(11) 0.0508(10) 0.0350(8) -0.0009(9) 0.0121(8) 0.0156(8)
C16 0.0236(6) 0.0317(7) 0.0201(6) 0.0049(6) 0.0023(5) -0.0080(5)

loop_
_atom_type_symbol
_atom_type_description
_atom_type_scat_dispersion_real
_atom_type_scat_dispersion_imag
_atom_type_scat_source
C C 0.0033 0.0016
;
International Tables for Crystallography
(1992, Vol. C, Tables 4.2.6.8 and 6.1.1.4)
;
H H 0.0000 0.0000
;
International Tables for Crystallography
(1992, Vol. C, Table 6.1.1.4)
;
O O 0.0106 0.0060
;
International Tables for Crystallography
(1992, Vol. C, Tables 4.2.6.8 and 6.1.1.4)
;

loop_
_geom_angle_atom_site_label_1
_geom_angle_atom_site_label_2
_geom_angle_atom_site_label_3
_geom_angle
_geom_angle_publ_flag
C1 O1 C8 116.25(9) yes
C5 O3 C6 114.57(9) yes
C4 O4 C9 116.60(10) yes
C11 O5 C12 116.06(11) yes
C7 O7 C10 118.29(9) yes
O1 C1 C6 108.35(9) yes
O1 C1 C9 108.88(9) yes
C6 C1 C9 110.30(9) yes
O4 C4 O8 122.63(12) yes
O4 C4 C13 110.86(12) yes
O8 C4 C13 126.51(13) yes
O3 C5 C10 110.39(10) yes
O3 C6 O6 112.11(9) yes
O3 C6 C1 111.58(9) yes
O3 C6 C12 102.39(9) yes
O6 C6 C1 103.93(9) yes
O6 C6 C12 113.63(10) yes
C1 C6 C12 113.51(9) yes
O2 C7 O7 123.69(11) yes
O2 C7 C16 125.60(11) yes
O7 C7 C16 110.67(10) yes
O1 C8 O18 123.70(12) yes
O1 C8 C14 110.64(11) yes
O18 C8 C14 125.65(13) yes
O4 C9 C1 110.04(9) yes
O4 C9 C10 107.65(9) yes
C1 C9 C10 109.97(9) yes
O7 C10 C5 108.14(9) yes
O7 C10 C9 106.90(9) yes
C5 C10 C9 109.15(9) yes
O5 C11 O17 123.77(14) yes
O5 C11 C15 111.25(13) yes
O17 C11 C15 124.96(15) yes
O5 C12 C6 109.46(10) yes
C6 O6 H20 107.810 no
O1 C1 H1 109.791 no
C6 C1 H1 109.662 no
C9 C1 H1 109.842 no
O3 C5 H2 106.519 no
O3 C5 H3 106.882 no
C10 C5 H2 111.672 no
C10 C5 H3 111.925 no
H2 C5 H3 109.196 no
O4 C9 H4 109.718 no
C1 C9 H4 109.783 no
C10 C9 H4 109.648 no
O7 C10 H5 110.789 no
C5 C10 H5 110.936 no
C9 C10 H5 110.795 no
O5 C12 H12 106.909 no
O5 C12 H13 107.322 no
C6 C12 H12 111.702 no
C6 C12 H13 112.014 no
H12 C12 H13 109.210 no
C4 C13 H14 109.532 no
C4 C13 H15 109.579 no
C4 C13 H16 109.393 no
H14 C13 H15 109.439 no
H14 C13 H16 109.442 no
H15 C13 H16 109.441 no
C8 C14 H9 109.248 no
C8 C14 H10 109.803 no
C8 C14 H11 109.448 no
H9 C14 H10 109.444 no
H9 C14 H11 109.441 no
H10 C14 H11 109.443 no
C11 C15 H17 109.542 no
C11 C15 H18 109.373 no
C11 C15 H19 109.587 no
H17 C15 H18 109.442 no
H17 C15 H19 109.439 no
H18 C15 H19 109.443 no
C7 C16 H6 109.815 no
C7 C16 H7 109.170 no
C7 C16 H8 109.512 no
H6 C16 H7 109.447 no
H6 C16 H8 109.436 no
H7 C16 H8 109.446 no

loop_
_geom_bond_atom_site_label_1
_geom_bond_atom_site_label_2
_geom_bond_distance
_geom_bond_publ_flag
O1 C1 1.4408(13) yes
O1 C8 1.3618(15) yes
O2 C7 1.2095(16) yes
O3 C5 1.4324(14) yes
O3 C6 1.4194(14) yes
O4 C4 1.3587(16) yes
O4 C9 1.4369(14) yes
O5 C11 1.3546(17) yes
O5 C12 1.4421(16) yes
O6 C6 1.4013(14) yes
O7 C7 1.3474(14) yes
O7 C10 1.4410(14) yes
O8 C4 1.1974(18) yes
O17 C11 1.1980(19) yes
O18 C8 1.1949(17) yes
C1 C6 1.5364(16) yes
C1 C9 1.5221(16) yes
C4 C13 1.498(2) yes
C5 C10 1.5198(17) yes
C6 C12 1.5219(16) yes
C7 C16 1.4841(18) yes
C8 C14 1.4937(19) yes
C9 C10 1.5093(16) yes
C11 C15 1.497(3) yes
O6 H20 0.858 no
C1 H1 0.980 no
C5 H2 0.970 no
C5 H3 0.970 no
C9 H4 0.980 no
C10 H5 0.980 no
C12 H12 0.970 no
C12 H13 0.970 no
C13 H14 0.960 no
C13 H15 0.960 no
C13 H16 0.960 no
C14 H9 0.960 no
C14 H10 0.960 no
C14 H11 0.960 no
C15 H17 0.960 no
C15 H18 0.960 no
C15 H19 0.960 no
C16 H6 0.960 no
C16 H7 0.960 no
C16 H8 0.960 no

loop_
_geom_contact_atom_site_label_1
_geom_contact_atom_site_label_2
_geom_contact_distance
_geom_contact_publ_flag
_geom_contact_site_symmetry_2
O1 O3 2.9175(12) no .
O1 O4 2.7673(13) no .
O1 O5 3.0802(13) no .
O1 O6 3.5805(12) no .
O1 O17 3.3895(17) no .
O1 C5 3.4929(15) no .
O1 C10 2.9129(14) no .
O1 C11 3.3458(18) no .
O1 C12 2.8303(15) no .
O2 C5 3.5436(16) no .
O2 C10 2.7160(15) no .
O3 O5 3.5741(14) no .
O3 C9 2.8554(14) no .
O4 O7 2.7988(13) no .
O4 O18 3.2486(16) no .
O4 C8 3.1387(16) no .
O5 O6 2.9924(13) no .
O5 O18 3.5296(16) no .
O5 C1 2.8401(16) no .
O5 C8 3.4269(16) no .
O6 C5 2.8626(15) no .
O6 C9 2.8740(15) no .
O6 C10 3.4661(15) no .
O8 C1 3.4032(16) no .
O8 C9 2.6621(16) no .
O17 C8 3.391(2) no .
O17 C12 2.6710(18) no .
O17 C14 3.514(3) no .
O18 C1 2.6791(16) no .
O18 C4 3.5361(19) no .
O18 C9 3.5506(17) no .
O18 C11 3.460(2) no .
C1 C4 3.2426(17) no .
C1 C5 2.8772(17) no .
C4 C10 3.5521(19) no .
C5 C7 3.3020(17) no .
C6 C8 3.5432(17) no .
C6 C10 2.8807(17) no .
C6 C11 3.5080(19) no .
C7 C9 3.5159(17) no .
C8 C9 3.2961(18) no .
C8 C11 3.293(2) no .
O1 C5 3.3276(15) no 2_466
O2 O6 2.7789(15) no 2_466
O2 O17 3.4853(17) no 2_566
O2 C6 3.5825(15) no 2_466
O2 C13 3.546(2) no 3_555
O3 C5 3.4934(16) no 2_466
O6 O2 2.7789(15) no 2_566
O6 C14 3.4633(17) no 1_655
O8 C14 3.400(2) no 1_655
O8 C16 3.4624(19) no 4_565
O17 O2 3.4853(17) no 2_466
O17 C7 3.2509(19) no 2_466
O17 C16 3.306(2) no 2_466
O18 C16 3.4312(18) no 4_565
C5 O1 3.3276(15) no 2_566
C5 O3 3.4934(16) no 2_566
C6 O2 3.5825(15) no 2_566
C7 O17 3.2509(19) no 2_566
C13 O2 3.546(2) no 3_545
C14 O6 3.4633(17) no 1_455
C14 O8 3.400(2) no 1_455
C16 O8 3.4624(19) no 4_564
C16 O17 3.306(2) no 2_566
C16 O18 3.4312(18) no 4_564
O1 H4 3.2549 no .
O1 H5 2.6354 no .
O1 H9 2.6261 no .
O1 H10 2.4998 no .
O1 H11 3.1586 no .
O1 H12 2.6451 no .
O2 H2 3.2730 no .
O2 H5 2.3423 no .
O2 H6 3.0999 no .
O2 H7 2.8488 no .
O2 H8 2.5509 no .
O3 H1 3.2735 no .
O3 H4 3.1996 no .
O3 H5 2.6781 no .
O3 H12 2.4250 no .
O3 H13 2.6116 no .
O3 H20 2.4998 no .
O4 H1 2.6812 no .
O4 H5 2.5541 no .
O4 H14 3.1494 no .
O4 H15 2.6930 no .
O4 H16 2.4532 no .
O5 H1 2.6432 no .
O5 H17 3.1645 no .
O5 H18 2.5244 no .
O5 H19 2.6147 no .
O5 H20 3.2118 no .
O6 H1 2.4529 no .
O6 H3 2.5486 no .
O6 H4 2.6074 no .
O6 H12 3.2722 no .
O6 H13 2.6244 no .
O7 H2 2.6735 no .
O7 H3 2.5923 no .
O7 H4 2.5154 no .
O7 H6 2.3961 no .
O7 H7 2.7247 no .
O7 H8 3.1087 no .
O8 H1 3.0544 no .
O8 H4 2.2883 no .
O8 H14 2.5497 no .
O8 H15 2.9155 no .
O8 H16 3.0738 no .
O17 H9 2.8021 no .
O17 H12 2.1817 no .
O17 H13 3.1891 no .
O17 H17 2.5072 no .
O17 H18 3.0107 no .
O17 H19 2.9680 no .
O18 H1 2.2545 no .
O18 H9 2.9342 no .
O18 H10 3.0403 no .
O18 H11 2.5171 no .
O18 H15 3.5032 no .
O18 H18 2.9891 no .
C1 H3 3.1989 no .
C1 H5 2.7267 no .
C1 H12 2.8619 no .
C1 H13 3.3903 no .
C1 H20 3.0751 no .
C4 H1 3.1024 no .
C4 H4 2.4346 no .
C5 H4 2.6823 no .
C5 H20 3.1369 no .
C6 H2 3.1961 no .
C6 H3 2.5998 no .
C6 H4 2.7513 no .
C6 H5 3.2366 no .
C7 H2 3.2239 no .
C7 H5 2.4610 no .
C8 H1 2.4120 no .
C8 H12 3.4978 no .
C8 H18 3.5207 no .
C9 H2 3.3233 no .
C9 H3 2.6886 no .
C10 H1 3.3295 no .
C11 H1 3.4455 no .
C11 H9 3.3804 no .
C11 H12 2.3444 no .
C11 H13 2.9008 no .
C12 H1 2.8477 no .
C12 H20 2.5292 no .
H1 H4 2.3430 no .
H1 H12 3.3034 no .
H1 H18 3.5415 no .
H1 H20 3.2459 no .
H2 H4 3.5822 no .
H2 H5 2.3780 no .
H3 H4 2.5372 no .
H3 H5 2.8767 no .
H3 H20 2.7408 no .
H4 H5 2.8558 no .
H4 H20 3.3737 no .
H12 H20 3.3839 no .
H13 H20 2.3764 no .
O1 H2 2.8261 no 2_466
O1 H3 2.9396 no 2_466
O2 H11 3.2673 no 4_464
O2 H13 3.0253 no 2_466
O2 H14 3.2687 no 3_555
O2 H16 2.9887 no 3_555
O2 H17 3.2276 no 4_464
O2 H20 1.9294 no 2_466
O3 H3 2.5787 no 2_466
O3 H5 3.3489 no 2_566
O3 H10 3.5889 no 2_566
O3 H17 3.5189 no 3_556
O3 H18 3.3509 no 3_556
O4 H17 3.3211 no 4_464
O5 H6 3.5462 no 4_565
O5 H7 3.2663 no 4_565
O6 H2 2.9158 no 2_566
O6 H5 3.1249 no 2_566
O6 H7 3.0362 no 4_565
O6 H9 2.7769 no 1_655
O6 H10 3.3677 no 1_655
O7 H12 2.8797 no 2_566
O7 H18 3.1443 no 4_564
O7 H19 3.4851 no 4_564
O7 H20 3.4532 no 2_466
O8 H7 3.3878 no 4_565
O8 H8 2.7730 no 4_565
O8 H10 3.0585 no 1_655
O8 H11 2.8893 no 1_655
O8 H15 2.7402 no 2_556
O8 H19 2.7465 no 4_564
O17 H6 3.1592 no 2_466
O17 H8 3.0178 no 2_466
O17 H16 2.8562 no 4_465
O18 H6 2.7136 no 4_565
O18 H7 3.5067 no 4_565
O18 H13 3.1232 no 3_546
O18 H14 2.8643 no 2_456
C1 H6 3.5925 no 4_565
C1 H7 3.0972 no 4_565
C4 H8 3.5365 no 4_565
C4 H19 3.3136 no 4_564
C5 H3 3.0761 no 2_466
C5 H5 3.2717 no 2_566
C5 H9 3.5816 no 2_566
C5 H10 3.3934 no 2_566
C5 H12 3.3708 no 2_566
C5 H20 3.3752 no 2_466
C6 H3 3.4432 no 2_466
C6 H7 3.5408 no 4_565
C7 H11 3.4267 no 4_464
C7 H12 3.1703 no 2_566
C7 H16 3.4963 no 3_555
C7 H20 2.9092 no 2_466
C8 H2 3.4345 no 2_466
C8 H14 3.3354 no 2_456
C9 H19 3.5847 no 4_564
C10 H3 3.2065 no 2_466
C10 H20 3.1846 no 2_466
C12 H6 3.1602 no 2_466
C12 H18 3.3941 no 3_556
C13 H8 3.0321 no 3_545
C13 H11 3.0673 no 2_556
C14 H2 2.9438 no 2_466
C14 H4 3.3802 no 1_455
C14 H7 3.1075 no 4_465
C14 H8 3.3679 no 4_465
C14 H14 3.2280 no 2_456
C14 H19 3.2868 no 4_464
C15 H4 3.5960 no 4_565
C15 H6 3.4965 no 4_565
C15 H10 3.0955 no 4_465
C15 H13 3.5721 no 3_546
C16 H1 2.7380 no 4_564
C16 H9 3.4282 no 4_464
C16 H11 2.9390 no 4_464
C16 H12 3.2634 no 2_566
C16 H16 3.5223 no 3_555
C16 H18 3.3622 no 4_564
H1 C16 2.7380 no 4_565
H1 H6 2.6216 no 4_565
H1 H7 2.2026 no 4_565
H1 H8 2.9808 no 4_565
H2 O1 2.8261 no 2_566
H2 O6 2.9158 no 2_466
H2 C8 3.4345 no 2_566
H2 C14 2.9438 no 2_566
H2 H3 2.9703 no 2_466
H2 H5 3.4560 no 2_566
H2 H9 2.6213 no 2_566
H2 H10 2.5737 no 2_566
H2 H12 3.1372 no 2_566
H2 H20 2.7868 no 2_466
H3 O1 2.9396 no 2_566
H3 O3 2.5787 no 2_566
H3 C5 3.0761 no 2_566
H3 C6 3.4432 no 2_566
H3 C10 3.2065 no 2_566
H3 H2 2.9703 no 2_566
H3 H5 2.5674 no 2_566
H3 H12 2.9715 no 2_566
H4 C14 3.3802 no 1_655
H4 C15 3.5960 no 4_564
H4 H7 3.5416 no 4_565
H4 H9 3.4010 no 1_655
H4 H10 2.7827 no 1_655
H4 H11 3.4468 no 1_655
H4 H18 3.5828 no 4_564
H4 H19 2.7897 no 4_564
H5 O3 3.3489 no 2_466
H5 O6 3.1249 no 2_466
H5 C5 3.2717 no 2_466
H5 H2 3.4560 no 2_466
H5 H3 2.5674 no 2_466
H5 H17 2.9540 no 4_464
H5 H20 2.5768 no 2_466
H6 O5 3.5462 no 4_564
H6 O17 3.1592 no 2_566
H6 O18 2.7136 no 4_564
H6 C1 3.5925 no 4_564
H6 C12 3.1602 no 2_566
H6 C15 3.4965 no 4_564
H6 H1 2.6216 no 4_564
H6 H12 2.6565 no 2_566
H6 H13 2.8134 no 2_566
H6 H18 2.6047 no 4_564
H7 O5 3.2663 no 4_564
H7 O6 3.0362 no 4_564
H7 O8 3.3878 no 4_564
H7 O18 3.5067 no 4_564
H7 C1 3.0972 no 4_564
H7 C6 3.5408 no 4_564
H7 C14 3.1075 no 4_464
H7 H1 2.2026 no 4_564
H7 H4 3.5416 no 4_564
H7 H9 2.7403 no 4_464
H7 H10 3.5608 no 4_464
H7 H11 2.6431 no 4_464
H7 H18 3.4492 no 4_564
H8 O8 2.7730 no 4_564
H8 O17 3.0178 no 2_566
H8 C4 3.5365 no 4_564
H8 C13 3.0321 no 3_555
H8 C14 3.3679 no 4_464
H8 H1 2.9808 no 4_564
H8 H9 3.4402 no 4_464
H8 H11 2.5388 no 4_464
H8 H12 3.5670 no 2_566
H8 H14 3.1123 no 3_555
H8 H15 2.7173 no 3_555
H8 H16 2.7666 no 3_555
H9 O6 2.7769 no 1_455
H9 C5 3.5816 no 2_466
H9 C16 3.4282 no 4_465
H9 H2 2.6213 no 2_466
H9 H4 3.4010 no 1_455
H9 H7 2.7403 no 4_465
H9 H8 3.4402 no 4_465
H9 H20 3.0575 no 1_455
H10 O3 3.5889 no 2_466
H10 O6 3.3677 no 1_455
H10 O8 3.0585 no 1_455
H10 C5 3.3934 no 2_466
H10 C15 3.0955 no 4_464
H10 H2 2.5737 no 2_466
H10 H4 2.7827 no 1_455
H10 H7 3.5608 no 4_465
H10 H17 2.9448 no 4_464
H10 H19 2.4164 no 4_464
H11 O2 3.2673 no 4_465
H11 O8 2.8893 no 1_455
H11 C7 3.4267 no 4_465
H11 C13 3.0673 no 2_456
H11 C16 2.9390 no 4_465
H11 H4 3.4468 no 1_455
H11 H7 2.6431 no 4_465
H11 H8 2.5388 no 4_465
H11 H14 2.4518 no 2_456
H11 H15 2.9176 no 2_456
H11 H16 3.4251 no 2_456
H11 H19 3.4393 no 4_464
H12 O7 2.8797 no 2_466
H12 C5 3.3708 no 2_466
H12 C7 3.1703 no 2_466
H12 C16 3.2634 no 2_466
H12 H2 3.1372 no 2_466
H12 H3 2.9715 no 2_466
H12 H6 2.6565 no 2_466
H12 H8 3.5670 no 2_466
H12 H18 3.2949 no 3_556
H13 O2 3.0253 no 2_566
H13 O18 3.1232 no 3_556
H13 C15 3.5721 no 3_556
H13 H6 2.8134 no 2_466
H13 H14 3.3155 no 4_565
H13 H17 3.5554 no 3_556
H13 H18 2.7650 no 3_556
H14 O2 3.2687 no 3_545
H14 O18 2.8643 no 2_556
H14 C8 3.3354 no 2_556
H14 C14 3.2280 no 2_556
H14 H8 3.1123 no 3_545
H14 H11 2.4518 no 2_556
H14 H13 3.3155 no 4_564
H14 H15 3.5441 no 2_556
H15 O8 2.7402 no 2_456
H15 H8 2.7173 no 3_545
H15 H11 2.9176 no 2_556
H15 H14 3.5441 no 2_456
H16 O2 2.9887 no 3_545
H16 O17 2.8562 no 4_464
H16 C7 3.4963 no 3_545
H16 C16 3.5223 no 3_545
H16 H8 2.7666 no 3_545
H16 H11 3.4251 no 2_556
H16 H20 3.4349 no 4_564
H17 O2 3.2276 no 4_465
H17 O3 3.5189 no 3_546
H17 O4 3.3211 no 4_465
H17 H5 2.9540 no 4_465
H17 H10 2.9448 no 4_465
H17 H13 3.5554 no 3_546
H18 O3 3.3509 no 3_546
H18 O7 3.1443 no 4_565
H18 C12 3.3941 no 3_546
H18 C16 3.3622 no 4_565
H18 H4 3.5828 no 4_565
H18 H6 2.6047 no 4_565
H18 H7 3.4492 no 4_565
H18 H12 3.2949 no 3_546
H18 H13 2.7650 no 3_546
H19 O7 3.4851 no 4_565
H19 O8 2.7465 no 4_565
H19 C4 3.3136 no 4_565
H19 C9 3.5847 no 4_565
H19 C14 3.2868 no 4_465
H19 H4 2.7897 no 4_565
H19 H10 2.4164 no 4_465
H19 H11 3.4393 no 4_465
H20 O2 1.9294 no 2_566
H20 O7 3.4532 no 2_566
H20 C5 3.3752 no 2_566
H20 C7 2.9092 no 2_566
H20 C10 3.1846 no 2_566
H20 H2 2.7868 no 2_566
H20 H5 2.5768 no 2_566
H20 H9 3.0575 no 1_655
H20 H16 3.4349 no 4_565

loop_
_geom_hbond_atom_site_label_D
_geom_hbond_atom_site_label_H
_geom_hbond_atom_site_label_A
_geom_hbond_site_symmetry_A
_geom_hbond_distance_DA
_geom_hbond_distance_DH
_geom_hbond_distance_HA
_geom_hbond_angle_DHA
_geom_hbond_publ_flag
O6 H20 O2 2_566 2.7789(15) 0.858 1.929 170.4 no

loop_
_geom_torsion_atom_site_label_1
_geom_torsion_atom_site_label_2
_geom_torsion_atom_site_label_3
_geom_torsion_atom_site_label_4
_geom_torsion
_geom_torsion_publ_flag
C1 O1 C8 O18 1.75(16) no
C1 O1 C8 C14 -179.68(8) no
C8 O1 C1 C6 -135.73(9) no
C8 O1 C1 C9 104.29(10) no
C5 O3 C6 O6 60.76(11) no
C5 O3 C6 C1 -55.35(11) no
C5 O3 C6 C12 -177.09(8) no
C6 O3 C5 C10 58.70(11) no
C4 O4 C9 C1 -96.69(11) no
C4 O4 C9 C10 143.47(10) no
C9 O4 C4 O8 1.29(17) no
C9 O4 C4 C13 -179.39(9) no
C11 O5 C12 C6 -131.03(11) no
C12 O5 C11 O17 1.08(19) no
C12 O5 C11 C15 179.59(9) no
C7 O7 C10 C5 -105.11(10) no
C7 O7 C10 C9 137.48(10) no
C10 O7 C7 O2 5.29(17) no
C10 O7 C7 C16 -172.57(9) no
O1 C1 C6 O3 -67.00(11) no
O1 C1 C6 O6 171.99(8) no
O1 C1 C6 C12 48.06(11) no
O1 C1 C9 O4 -53.75(11) no
O1 C1 C9 C10 64.67(10) no
C6 C1 C9 O4 -172.51(8) no
C6 C1 C9 C10 -54.09(11) no
C9 C1 C6 O3 52.08(11) no
C9 C1 C6 O6 -68.93(10) no
C9 C1 C6 C12 167.14(8) no
O3 C5 C10 O7 -174.41(8) no
O3 C5 C10 C9 -58.46(11) no
O3 C6 C12 O5 167.54(8) no
O6 C6 C12 O5 -71.34(12) no
C1 C6 C12 O5 47.13(12) no
O4 C9 C10 O7 -66.08(10) no
O4 C9 C10 C5 177.18(8) no
C1 C9 C10 O7 174.04(8) no
C1 C9 C10 C5 57.30(11) no
